data_7032758
loop_
_publ_author_name
'Wang, Yong'
'Ma, Xiao'
'Hu, Shengmin'
'Wen, Yuehong'
'Xue, Zhenzhen'
'Zhu, Xiaoquan'
'Zhang, Xudong'
'Sheng, Tianlu'
'Wu, Xintao'

_publ_section_title
;
 Syntheses, crystal structures, MMCT and magnetic properties of four
 one-dimensional cyanide-bridged complexes comprised of M(II)-CN-Fe(III)
 (M = Fe, Ru, Os).
;
_journal_issue 46
_journal_name_full 'Dalton transactions (Cambridge, England : 2003)'
_journal_page_first 17453
_journal_page_last 17462
_journal_paper_doi 10.1039/c4dt02272f
_journal_volume 43
_journal_year 2014
_chemical_formula_sum 'C43 H40 F6 Fe2 N10 O4 P'
_chemical_formula_weight 1017.52
_chemical_name_systematic
; 
 ? 
;
_space_group_IT_number 14
_symmetry_cell_setting monoclinic
_symmetry_space_group_name_Hall '-P 2yn'
_symmetry_space_group_name_H-M 'P 1 21/n 1'
_atom_sites_solution_hydrogens geom
_atom_sites_solution_primary direct
_atom_sites_solution_secondary difmap
_audit_creation_method SHELXL-97
_cell_angle_alpha 90.00
_cell_angle_beta 108.196(9)
_cell_angle_gamma 90.00
_cell_formula_units_Z 4
_cell_length_a 16.088(8)
_cell_length_b 13.258(6)
_cell_length_c 21.990(11)
_cell_measurement_reflns_used 13155
_cell_measurement_temperature 123(2)
_cell_measurement_theta_max 27.4855
_cell_measurement_theta_min 2.0639
_cell_volume 4456(4)
_computing_cell_refinement 'CrystalClear (Rigaku Inc., 2008)'
_computing_data_collection 'CrystalClear (Rigaku Inc., 2008)'
_computing_data_reduction 'CrystalClear (Rigaku Inc., 2008)'
_computing_molecular_graphics 'Bruker SHELXTL'
_computing_publication_material 'Bruker SHELXTL'
_computing_structure_refinement 'SHELXL-97 (Sheldrick, 2008)'
_computing_structure_solution 'SHELXS-97 (Sheldrick, 2008)'
_diffrn_ambient_temperature 123(2)
_diffrn_detector_area_resol_mean 28.5714
_diffrn_measured_fraction_theta_full 0.997
_diffrn_measured_fraction_theta_max 0.997
_diffrn_measurement_device_type Saturn724+
_diffrn_measurement_method CCD_Profile_fitting
_diffrn_radiation_monochromator graphite
_diffrn_radiation_source 'fine-focus sealed tube'
_diffrn_radiation_type MoK\a
_diffrn_radiation_wavelength 0.71073
_diffrn_reflns_av_R_equivalents 0.0759
_diffrn_reflns_av_sigmaI/netI 0.0785
_diffrn_reflns_limit_h_max 19
_diffrn_reflns_limit_h_min -19
_diffrn_reflns_limit_k_max 15
_diffrn_reflns_limit_k_min -15
_diffrn_reflns_limit_l_max 26
_diffrn_reflns_limit_l_min -26
_diffrn_reflns_number 55592
_diffrn_reflns_theta_full 25.00
_diffrn_reflns_theta_max 25.00
_diffrn_reflns_theta_min 2.03
_exptl_absorpt_coefficient_mu 0.767
_exptl_absorpt_correction_T_max 1.0000
_exptl_absorpt_correction_T_min 0.8825
_exptl_absorpt_correction_type multi-scan
_exptl_absorpt_process_details 'RIGAKU/MSC(2004), CrystalClear Version 1.3.6'
_exptl_crystal_colour purple
_exptl_crystal_density_diffrn 1.517
_exptl_crystal_density_method 'not measured'
_exptl_crystal_description Prism
_exptl_crystal_F_000 2084
_exptl_crystal_size_max 0.178
_exptl_crystal_size_mid 0.144
_exptl_crystal_size_min 0.094
_refine_diff_density_max 0.755
_refine_diff_density_min -0.510
_refine_diff_density_rms 0.086
_refine_ls_extinction_method none
_refine_ls_goodness_of_fit_ref 1.017
_refine_ls_hydrogen_treatment constr
_refine_ls_matrix_type full
_refine_ls_number_parameters 595
_refine_ls_number_reflns 7825
_refine_ls_number_restraints 54
_refine_ls_restrained_S_all 1.053
_refine_ls_R_factor_all 0.1117
_refine_ls_R_factor_gt 0.0787
_refine_ls_shift/su_max 0.000
_refine_ls_shift/su_mean 0.000
_refine_ls_structure_factor_coef Fsqd
_refine_ls_weighting_details 'calc w=1/[\s^2^(Fo^2^)+(0.1299P)^2^+0.0000P] where P=(Fo^2^+2Fc^2^)/3'
_refine_ls_weighting_scheme calc
_refine_ls_wR_factor_gt 0.2127
_refine_ls_wR_factor_ref 0.2429
_reflns_number_gt 4989
_reflns_number_total 7825
_reflns_threshold_expression >2sigma(I)
_cod_data_source_file c4dt02272f2.cif
_cod_data_source_block a
_cod_depositor_comments
;
The following automatic conversions were performed:

'_exptl_absorpt_correction_type' value 'Multi-scan' changed to
'multi-scan' according to
/usr/data/users/saulius/crontab/automatic-downloads/rss-feeds/RSC/lib/dictionaries/cif_core.dic
dictionary named 'cif_core.dic' version 2.4.2 from 2011-04-26.

Automatic conversion script
Id: cif_fix_values 2827 2014-09-09 07:05:25Z andrius 

 Adding full bibliography for 7032756--7032760.cif.
;
_cod_original_sg_symbol_H-M P21/n
_cod_database_code 7032758

loop_
_symmetry_equiv_pos_as_xyz
'x, y, z'
'-x+1/2, y+1/2, -z+1/2'
'-x, -y, -z'
'x-1/2, -y-1/2, z-1/2'

loop_
_atom_site_label
_atom_site_type_symbol
_atom_site_fract_x
_atom_site_fract_y
_atom_site_fract_z
_atom_site_U_iso_or_equiv
_atom_site_adp_type
_atom_site_occupancy
_atom_site_symmetry_multiplicity
_atom_site_calc_flag
_atom_site_refinement_flags
Fe1 Fe 0.76947(5) 0.60040(6) 0.08703(3) 0.0461(3) Uani 1 1 d .
Fe2 Fe 0.72291(5) 0.29735(6) 0.21151(4) 0.0471(3) Uani 1 1 d .
C1 C 0.7398(4) 0.4803(4) 0.1194(3) 0.0484(14) Uani 1 1 d .
C2 C 0.7712(4) 0.6625(4) 0.1647(3) 0.0464(13) Uani 1 1 d .
C3 C 0.7620(4) 0.8034(5) 0.0242(3) 0.0656(18) Uani 1 1 d .
H3A H 0.7016 0.7949 0.0091 0.079 Uiso 1 1 calc R
C4 C 0.7973(5) 0.8912(5) 0.0097(4) 0.077(2) Uani 1 1 d .
H4A H 0.7613 0.9405 -0.0152 0.092 Uiso 1 1 calc R
C5 C 0.8860(5) 0.9054(5) 0.0321(4) 0.085(2) Uani 1 1 d .
H5A H 0.9112 0.9639 0.0225 0.101 Uiso 1 1 calc R
C6 C 0.9366(5) 0.8313(5) 0.0690(4) 0.0725(19) Uani 1 1 d .
H6A H 0.9968 0.8402 0.0854 0.087 Uiso 1 1 calc R
C7 C 0.8993(4) 0.7438(5) 0.0819(3) 0.0570(15) Uani 1 1 d .
C8 C 0.9464(4) 0.6585(5) 0.1224(3) 0.0534(15) Uani 1 1 d .
C9 C 1.0362(4) 0.6602(6) 0.1533(3) 0.0671(18) Uani 1 1 d .
H9A H 1.0698 0.7161 0.1507 0.081 Uiso 1 1 calc R
C10 C 1.0751(5) 0.5731(6) 0.1893(3) 0.075(2) Uani 1 1 d .
H10A H 1.1347 0.5716 0.2115 0.090 Uiso 1 1 calc R
C11 C 1.0231(5) 0.4919(5) 0.1904(3) 0.0670(18) Uani 1 1 d .
H11A H 1.0473 0.4338 0.2127 0.080 Uiso 1 1 calc R
C12 C 0.9354(4) 0.4967(5) 0.1585(3) 0.0618(17) Uani 1 1 d .
H12A H 0.9010 0.4412 0.1604 0.074 Uiso 1 1 calc R
C13 C 0.5878(4) 0.6711(5) 0.0707(4) 0.0684(18) Uani 1 1 d .
H13A H 0.6096 0.6937 0.1127 0.082 Uiso 1 1 calc R
C14 C 0.5009(5) 0.6844(5) 0.0398(4) 0.072(2) Uani 1 1 d .
H14A H 0.4663 0.7182 0.0601 0.086 Uiso 1 1 calc R
C15 C 0.4648(5) 0.6485(6) -0.0204(4) 0.077(2) Uani 1 1 d .
H15A H 0.4051 0.6547 -0.0416 0.092 Uiso 1 1 calc R
C16 C 0.5189(5) 0.6029(5) -0.0490(3) 0.070(2) Uani 1 1 d .
H16A H 0.4965 0.5789 -0.0907 0.084 Uiso 1 1 calc R
C17 C 0.6089(4) 0.5920(5) -0.0156(3) 0.0603(17) Uani 1 1 d .
C18 C 0.6753(5) 0.5428(5) -0.0411(3) 0.0633(18) Uani 1 1 d .
C19 C 0.6555(6) 0.5034(6) -0.1015(4) 0.084(2) Uani 1 1 d .
H19A H 0.5991 0.5069 -0.1301 0.101 Uiso 1 1 calc R
C20 C 0.7210(6) 0.4592(7) -0.1179(4) 0.097(3) Uani 1 1 d .
H20A H 0.7096 0.4330 -0.1589 0.116 Uiso 1 1 calc R
C21 C 0.8049(7) 0.4519(7) -0.0750(4) 0.103(3) Uani 1 1 d .
H21A H 0.8498 0.4211 -0.0864 0.124 Uiso 1 1 calc R
C22 C 0.8192(5) 0.4930(5) -0.0132(3) 0.0708(19) Uani 1 1 d .
H22A H 0.8746 0.4878 0.0167 0.085 Uiso 1 1 calc R
C23 C 0.9124(4) 0.2522(5) 0.2374(4) 0.076(2) Uani 1 1 d .
C24 C 0.9752(5) 0.1922(6) 0.2206(5) 0.100(3) Uani 1 1 d U
H24A H 0.9567 0.1461 0.1873 0.119 Uiso 1 1 calc R
C25 C 1.0662(6) 0.2020(8) 0.2543(6) 0.119(3) Uani 1 1 d U
H25A H 1.1070 0.1647 0.2418 0.143 Uiso 1 1 calc R
C26 C 1.0914(7) 0.2634(9) 0.3025(6) 0.122(4) Uani 1 1 d U
H26A H 1.1507 0.2665 0.3254 0.147 Uiso 1 1 calc R
C27 C 1.0331(6) 0.3254(7) 0.3215(5) 0.110(3) Uani 1 1 d U
H27A H 1.0540 0.3687 0.3562 0.132 Uiso 1 1 calc R
C28 C 0.9414(5) 0.3217(6) 0.2871(4) 0.088(3) Uani 1 1 d U
C29 C 0.8858(6) 0.3891(6) 0.3078(4) 0.084(3) Uani 1 1 d .
H29A H 0.9130 0.4325 0.3414 0.101 Uiso 1 1 calc R
C30 C 0.7529(6) 0.4637(6) 0.3120(4) 0.098(3) Uani 1 1 d .
H30A H 0.7477 0.4347 0.3512 0.118 Uiso 1 1 calc R
H30B H 0.7844 0.5270 0.3228 0.118 Uiso 1 1 calc R
C31 C 0.6674(6) 0.4824(6) 0.2684(4) 0.095(3) Uani 1 1 d .
H31A H 0.6708 0.5315 0.2366 0.114 Uiso 1 1 calc R
H31B H 0.6298 0.5095 0.2914 0.114 Uiso 1 1 calc R
C32 C 0.5514(5) 0.3623(5) 0.2301(3) 0.0666(18) Uani 1 1 d .
H32A H 0.5192 0.4021 0.2494 0.080 Uiso 1 1 calc R
C33 C 0.5087(4) 0.2731(5) 0.1931(3) 0.0539(15) Uani 1 1 d .
C34 C 0.4216(4) 0.2538(6) 0.1905(3) 0.0687(19) Uani 1 1 d .
H34A H 0.3952 0.2963 0.2127 0.082 Uiso 1 1 calc R
C35 C 0.3747(5) 0.1757(6) 0.1570(4) 0.084(2) Uani 1 1 d .
H35A H 0.3177 0.1639 0.1569 0.101 Uiso 1 1 calc R
C36 C 0.4131(5) 0.1137(6) 0.1227(4) 0.086(3) Uani 1 1 d .
H36A H 0.3814 0.0600 0.0995 0.103 Uiso 1 1 calc R
C37 C 0.4979(4) 0.1301(5) 0.1225(3) 0.0654(18) Uani 1 1 d .
H37A H 0.5222 0.0882 0.0986 0.078 Uiso 1 1 calc R
C38 C 0.5474(4) 0.2094(4) 0.1578(3) 0.0521(15) Uani 1 1 d .
C39 C 0.2327(16) 0.830(2) 0.0511(13) 0.357(15) Uani 1 1 d U
H39A H 0.2842 0.8625 0.0786 0.536 Uiso 1 1 calc R
H39B H 0.2250 0.7661 0.0688 0.536 Uiso 1 1 calc R
H39C H 0.1826 0.8721 0.0475 0.536 Uiso 1 1 calc R
C40 C 0.3089(11) 0.8639(9) -0.0250(6) 0.128(4) Uani 1 1 d .
H40A H 0.3094 0.8591 -0.0671 0.153 Uiso 1 1 calc R
C41 C 0.1738(13) 0.7775(15) -0.0612(10) 0.249(9) Uani 1 1 d U
H41A H 0.1834 0.7749 -0.1021 0.373 Uiso 1 1 calc R
H41B H 0.1244 0.8200 -0.0640 0.373 Uiso 1 1 calc R
H41C H 0.1626 0.7108 -0.0487 0.373 Uiso 1 1 calc R
C42 C 1.1409(7) 0.2865(8) 0.1146(5) 0.123(4) Uani 1 1 d .
H42A H 1.1902 0.2955 0.0994 0.185 Uiso 1 1 calc R
H42B H 1.1338 0.2161 0.1220 0.185 Uiso 1 1 calc R
H42C H 1.1504 0.3230 0.1539 0.185 Uiso 1 1 calc R
C43 C 1.0645(7) 0.3231(8) 0.0683(5) 0.099(3) Uani 1 1 d .
N1 N 0.7224(3) 0.4070(4) 0.1419(2) 0.0552(13) Uani 1 1 d .
N2 N 0.7761(3) 0.7016(3) 0.2130(2) 0.0536(12) Uani 1 1 d .
N3 N 0.8121(3) 0.7287(3) 0.0596(2) 0.0512(12) Uani 1 1 d .
N4 N 0.8960(3) 0.5779(4) 0.1242(2) 0.0514(12) Uani 1 1 d .
N5 N 0.6432(3) 0.6285(4) 0.0455(2) 0.0553(13) Uani 1 1 d .
N6 N 0.7579(3) 0.5378(4) 0.0031(2) 0.0528(12) Uani 1 1 d .
N7 N 0.8014(4) 0.3956(4) 0.2844(3) 0.0695(17) Uani 1 1 d .
N8 N 0.6308(4) 0.3877(4) 0.2370(3) 0.0646(15) Uani 1 1 d .
N9 N 0.2432(8) 0.8142(9) -0.0186(5) 0.138(4) Uani 1 1 d .
N10 N 1.0046(6) 0.3535(8) 0.0319(5) 0.130(3) Uani 1 1 d .
O1 O 0.8287(3) 0.2396(3) 0.2034(2) 0.0674(12) Uani 1 1 d .
O2 O 0.6283(2) 0.2239(3) 0.15442(17) 0.0466(9) Uani 1 1 d .
O3 O 0.3678(7) 0.9128(7) 0.0046(6) 0.175(4) Uani 1 1 d .
O4 O 0.9281(9) 0.4243(11) 0.4561(6) 0.272(6) Uani 1 1 d .
P1 P 0.18368(15) 0.9573(2) 0.17925(14) 0.1055(9) Uani 1 1 d .
F1 F 0.1012(4) 0.9537(6) 0.2022(4) 0.174(3) Uani 1 1 d .
F2 F 0.2436(5) 0.9242(7) 0.2463(4) 0.204(4) Uani 1 1 d U
F3 F 0.1284(4) 1.0053(6) 0.1170(3) 0.167(3) Uani 1 1 d .
F4 F 0.1684(4) 0.8460(5) 0.1569(4) 0.161(3) Uani 1 1 d .
F5 F 0.2673(4) 0.9627(5) 0.1565(4) 0.165(3) Uani 1 1 d U
F6 F 0.2056(4) 1.0699(5) 0.2084(4) 0.148(2) Uani 1 1 d .

loop_
_atom_site_aniso_label
_atom_site_aniso_U_11
_atom_site_aniso_U_22
_atom_site_aniso_U_33
_atom_site_aniso_U_23
_atom_site_aniso_U_13
_atom_site_aniso_U_12
Fe1 0.0558(5) 0.0318(4) 0.0424(5) 0.0013(3) 0.0033(4) -0.0040(3)
Fe2 0.0481(5) 0.0310(5) 0.0536(5) 0.0063(3) 0.0034(4) -0.0021(3)
C1 0.052(3) 0.039(3) 0.045(3) 0.000(3) 0.001(2) -0.002(3)
C2 0.048(3) 0.031(3) 0.053(3) 0.005(3) 0.004(3) -0.002(2)
C3 0.062(4) 0.045(4) 0.074(4) 0.014(3) -0.001(3) -0.008(3)
C4 0.079(5) 0.046(4) 0.085(5) 0.024(3) -0.005(4) -0.007(3)
C5 0.092(6) 0.054(4) 0.109(6) 0.025(4) 0.033(5) -0.020(4)
C6 0.056(4) 0.060(4) 0.101(5) 0.004(4) 0.024(4) -0.009(3)
C7 0.060(4) 0.043(3) 0.062(4) -0.007(3) 0.010(3) -0.005(3)
C8 0.050(4) 0.056(4) 0.051(3) -0.010(3) 0.011(3) -0.005(3)
C9 0.058(4) 0.069(5) 0.072(4) -0.012(4) 0.018(3) 0.000(3)
C10 0.056(4) 0.091(6) 0.071(4) -0.012(4) 0.010(3) 0.010(4)
C11 0.068(5) 0.064(4) 0.059(4) 0.002(3) 0.006(3) 0.017(4)
C12 0.061(4) 0.055(4) 0.066(4) 0.000(3) 0.015(3) 0.018(3)
C13 0.052(4) 0.065(4) 0.077(5) -0.001(4) 0.003(3) 0.000(3)
C14 0.057(4) 0.060(4) 0.083(5) 0.001(4) 0.000(4) 0.000(3)
C15 0.062(4) 0.060(5) 0.094(6) 0.022(4) 0.004(4) 0.006(4)
C16 0.073(5) 0.054(4) 0.062(4) 0.021(3) -0.010(3) -0.022(4)
C17 0.075(4) 0.045(4) 0.049(3) 0.011(3) 0.002(3) -0.011(3)
C18 0.087(5) 0.045(4) 0.046(3) 0.002(3) 0.003(3) -0.021(3)
C19 0.113(7) 0.075(5) 0.059(4) -0.004(4) 0.018(4) -0.018(5)
C20 0.117(8) 0.109(7) 0.061(5) -0.032(5) 0.024(5) -0.055(6)
C21 0.128(8) 0.118(8) 0.085(6) -0.044(5) 0.065(6) -0.046(6)
C22 0.088(5) 0.066(5) 0.063(4) -0.023(3) 0.030(4) -0.021(4)
C23 0.047(4) 0.054(4) 0.118(6) 0.041(4) 0.013(4) 0.007(3)
C24 0.067(5) 0.070(5) 0.149(7) 0.034(5) 0.015(5) 0.000(4)
C25 0.077(6) 0.103(6) 0.159(8) 0.035(6) 0.011(5) 0.013(5)
C26 0.084(6) 0.107(7) 0.153(8) 0.041(6) 0.004(5) 0.008(5)
C27 0.088(5) 0.084(6) 0.128(6) 0.038(5) -0.011(5) -0.020(5)
C28 0.067(5) 0.062(4) 0.109(6) 0.030(4) -0.011(4) -0.016(4)
C29 0.087(6) 0.068(5) 0.072(5) 0.017(4) -0.012(4) -0.036(4)
C30 0.138(8) 0.067(5) 0.085(6) -0.042(5) 0.026(6) -0.028(5)
C31 0.118(7) 0.060(5) 0.098(6) -0.035(4) 0.020(6) 0.006(5)
C32 0.071(5) 0.060(4) 0.068(4) -0.001(3) 0.021(3) 0.023(4)
C33 0.056(4) 0.050(4) 0.056(3) 0.015(3) 0.017(3) 0.007(3)
C34 0.062(4) 0.070(5) 0.083(5) 0.032(4) 0.035(4) 0.016(4)
C35 0.052(4) 0.072(5) 0.126(7) 0.029(5) 0.025(4) 0.003(4)
C36 0.048(4) 0.066(5) 0.124(7) 0.013(5) -0.002(4) -0.009(4)
C37 0.052(4) 0.055(4) 0.078(4) 0.003(3) 0.003(3) -0.001(3)
C38 0.054(4) 0.038(3) 0.052(3) 0.014(3) -0.002(3) -0.003(3)
C39 0.367(17) 0.357(17) 0.350(17) 0.003(10) 0.116(11) -0.014(10)
C40 0.175(14) 0.077(8) 0.124(9) 0.000(7) 0.037(9) 0.017(8)
C41 0.244(12) 0.245(13) 0.244(12) -0.017(9) 0.056(9) 0.003(9)
C42 0.123(9) 0.128(9) 0.122(8) 0.023(7) 0.041(7) 0.041(7)
C43 0.094(7) 0.111(8) 0.098(7) 0.003(6) 0.037(6) 0.030(6)
N1 0.065(3) 0.039(3) 0.052(3) 0.003(2) 0.006(2) -0.006(2)
N2 0.060(3) 0.036(3) 0.056(3) 0.000(2) 0.006(2) 0.000(2)
N3 0.058(3) 0.038(3) 0.048(3) 0.002(2) 0.002(2) -0.006(2)
N4 0.053(3) 0.052(3) 0.043(3) 0.001(2) 0.007(2) 0.000(2)
N5 0.068(3) 0.041(3) 0.046(3) 0.007(2) 0.003(2) 0.003(2)
N6 0.069(3) 0.045(3) 0.039(2) -0.001(2) 0.010(2) -0.010(2)
N7 0.084(4) 0.048(3) 0.057(3) 0.005(2) -0.007(3) -0.025(3)
N8 0.065(4) 0.049(3) 0.071(4) -0.008(3) 0.009(3) 0.004(3)
N9 0.147(9) 0.145(10) 0.129(8) 0.009(7) 0.051(7) -0.016(7)
N10 0.128(8) 0.142(8) 0.121(7) -0.023(6) 0.041(6) 0.034(7)
O1 0.044(2) 0.057(3) 0.094(3) 0.014(2) 0.011(2) 0.001(2)
O2 0.043(2) 0.039(2) 0.053(2) 0.0008(17) 0.0090(17) -0.0047(17)
O3 0.180(10) 0.122(8) 0.216(11) -0.032(7) 0.051(8) 0.002(7)
O4 0.310(17) 0.276(15) 0.204(12) 0.029(11) 0.043(11) -0.005(12)
P1 0.0670(14) 0.0947(18) 0.143(2) 0.0474(16) 0.0164(14) -0.0279(13)
F1 0.122(5) 0.196(7) 0.240(8) 0.013(6) 0.107(5) -0.066(5)
F2 0.178(6) 0.187(7) 0.184(6) 0.029(5) -0.036(5) -0.027(5)
F3 0.157(6) 0.214(8) 0.129(5) 0.085(5) 0.045(4) 0.043(5)
F4 0.137(5) 0.110(5) 0.231(8) 0.003(5) 0.047(5) -0.066(4)
F5 0.110(4) 0.119(5) 0.283(7) -0.005(5) 0.086(5) -0.037(4)
F6 0.102(4) 0.129(5) 0.217(7) -0.008(5) 0.055(4) -0.041(4)

loop_
_atom_type_symbol
_atom_type_description
_atom_type_scat_dispersion_real
_atom_type_scat_dispersion_imag
_atom_type_scat_source
C C 0.0033 0.0016 'International Tables Vol C Tables 4.2.6.8 and 6.1.1.4'
H H 0.0000 0.0000 'International Tables Vol C Tables 4.2.6.8 and 6.1.1.4'
N N 0.0061 0.0033 'International Tables Vol C Tables 4.2.6.8 and 6.1.1.4'
O O 0.0106 0.0060 'International Tables Vol C Tables 4.2.6.8 and 6.1.1.4'
F F 0.0171 0.0103 'International Tables Vol C Tables 4.2.6.8 and 6.1.1.4'
P P 0.1023 0.0942 'International Tables Vol C Tables 4.2.6.8 and 6.1.1.4'
Fe Fe 0.3463 0.8444 'International Tables Vol C Tables 4.2.6.8 and 6.1.1.4'

loop_
_geom_angle_atom_site_label_1
_geom_angle_atom_site_label_2
_geom_angle_atom_site_label_3
_geom_angle
_geom_angle_site_symmetry_1
_geom_angle_site_symmetry_3
C1 Fe1 C2 87.7(2) . .
C1 Fe1 N4 93.8(2) . .
C2 Fe1 N4 88.2(2) . .
C1 Fe1 N6 92.1(2) . .
C2 Fe1 N6 175.6(2) . .
N4 Fe1 N6 96.2(2) . .
C1 Fe1 N5 89.3(2) . .
C2 Fe1 N5 93.4(2) . .
N4 Fe1 N5 176.5(2) . .
N6 Fe1 N5 82.2(2) . .
C1 Fe1 N3 174.4(2) . .
C2 Fe1 N3 89.6(2) . .
N4 Fe1 N3 81.2(2) . .
N6 Fe1 N3 91.0(2) . .
N5 Fe1 N3 95.7(2) . .
O2 Fe2 O1 106.42(19) . .
O2 Fe2 N2 91.09(17) . 2_645
O1 Fe2 N2 92.5(2) . 2_645
O2 Fe2 N1 93.02(17) . .
O1 Fe2 N1 90.6(2) . .
N2 Fe2 N1 173.94(19) 2_645 .
O2 Fe2 N8 88.99(19) . .
O1 Fe2 N8 164.6(2) . .
N2 Fe2 N8 88.1(2) 2_645 .
N1 Fe2 N8 87.6(2) . .
O2 Fe2 N7 164.5(2) . .
O1 Fe2 N7 88.8(2) . .
N2 Fe2 N7 85.30(19) 2_645 .
N1 Fe2 N7 89.56(19) . .
N8 Fe2 N7 75.8(2) . .
N1 C1 Fe1 177.4(5) . .
N2 C2 Fe1 177.1(5) . .
N3 C3 C4 122.4(6) . .
N3 C3 H3A 118.8 . .
C4 C3 H3A 118.8 . .
C5 C4 C3 119.5(6) . .
C5 C4 H4A 120.3 . .
C3 C4 H4A 120.3 . .
C6 C5 C4 118.4(6) . .
C6 C5 H5A 120.8 . .
C4 C5 H5A 120.8 . .
C5 C6 C7 120.7(7) . .
C5 C6 H6A 119.7 . .
C7 C6 H6A 119.7 . .
N3 C7 C6 121.4(6) . .
N3 C7 C8 112.4(5) . .
C6 C7 C8 126.2(6) . .
N4 C8 C9 122.7(6) . .
N4 C8 C7 114.9(5) . .
C9 C8 C7 122.4(6) . .
C8 C9 C10 117.8(7) . .
C8 C9 H9A 121.1 . .
C10 C9 H9A 121.1 . .
C11 C10 C9 118.8(6) . .
C11 C10 H10A 120.6 . .
C9 C10 H10A 120.6 . .
C12 C11 C10 119.5(7) . .
C12 C11 H11A 120.2 . .
C10 C11 H11A 120.2 . .
N4 C12 C11 123.5(7) . .
N4 C12 H12A 118.2 . .
C11 C12 H12A 118.2 . .
N5 C13 C14 124.8(7) . .
N5 C13 H13A 117.6 . .
C14 C13 H13A 117.6 . .
C15 C14 C13 120.1(8) . .
C15 C14 H14A 120.0 . .
C13 C14 H14A 120.0 . .
C14 C15 C16 117.7(7) . .
C14 C15 H15A 121.1 . .
C16 C15 H15A 121.1 . .
C15 C16 C17 120.2(7) . .
C15 C16 H16A 119.9 . .
C17 C16 H16A 119.9 . .
N5 C17 C16 120.6(7) . .
N5 C17 C18 113.8(6) . .
C16 C17 C18 125.6(6) . .
C19 C18 N6 123.1(8) . .
C19 C18 C17 123.5(7) . .
N6 C18 C17 113.4(5) . .
C20 C19 C18 117.4(8) . .
C20 C19 H19A 121.3 . .
C18 C19 H19A 121.3 . .
C19 C20 C21 121.6(8) . .
C19 C20 H20A 119.2 . .
C21 C20 H20A 119.2 . .
C20 C21 C22 117.3(9) . .
C20 C21 H21A 121.4 . .
C22 C21 H21A 121.4 . .
N6 C22 C21 122.2(8) . .
N6 C22 H22A 118.9 . .
C21 C22 H22A 118.9 . .
O1 C23 C28 123.7(7) . .
O1 C23 C24 117.5(8) . .
C28 C23 C24 118.8(8) . .
C23 C24 C25 120.9(10) . .
C23 C24 H24A 119.6 . .
C25 C24 H24A 119.6 . .
C26 C25 C24 119.4(12) . .
C26 C25 H25A 120.3 . .
C24 C25 H25A 120.3 . .
C25 C26 C27 122.9(11) . .
C25 C26 H26A 118.6 . .
C27 C26 H26A 118.6 . .
C26 C27 C28 119.7(10) . .
C26 C27 H27A 120.2 . .
C28 C27 H27A 120.2 . .
C23 C28 C27 118.3(10) . .
C23 C28 C29 124.8(7) . .
C27 C28 C29 116.9(9) . .
N7 C29 C28 126.5(7) . .
N7 C29 H29A 116.7 . .
C28 C29 H29A 116.7 . .
C31 C30 N7 111.0(6) . .
C31 C30 H30A 109.4 . .
N7 C30 H30A 109.4 . .
C31 C30 H30B 109.4 . .
N7 C30 H30B 109.4 . .
H30A C30 H30B 108.0 . .
C30 C31 N8 109.1(6) . .
C30 C31 H31A 109.9 . .
N8 C31 H31A 109.9 . .
C30 C31 H31B 109.9 . .
N8 C31 H31B 109.9 . .
H31A C31 H31B 108.3 . .
N8 C32 C33 123.4(6) . .
N8 C32 H32A 118.3 . .
C33 C32 H32A 118.3 . .
C34 C33 C38 118.1(6) . .
C34 C33 C32 117.0(6) . .
C38 C33 C32 124.8(6) . .
C35 C34 C33 122.5(7) . .
C35 C34 H34A 118.7 . .
C33 C34 H34A 118.7 . .
C34 C35 C36 118.9(7) . .
C34 C35 H35A 120.5 . .
C36 C35 H35A 120.5 . .
C37 C36 C35 121.1(7) . .
C37 C36 H36A 119.4 . .
C35 C36 H36A 119.4 . .
C36 C37 C38 120.5(7) . .
C36 C37 H37A 119.8 . .
C38 C37 H37A 119.8 . .
O2 C38 C37 118.0(6) . .
O2 C38 C33 123.1(5) . .
C37 C38 C33 118.8(6) . .
N9 C39 H39A 109.5 . .
N9 C39 H39B 109.5 . .
H39A C39 H39B 109.5 . .
N9 C39 H39C 109.5 . .
H39A C39 H39C 109.5 . .
H39B C39 H39C 109.5 . .
O3 C40 N9 140.9(16) . .
O3 C40 H40A 109.6 . .
N9 C40 H40A 109.6 . .
N9 C41 H41A 109.5 . .
N9 C41 H41B 109.5 . .
H41A C41 H41B 109.5 . .
N9 C41 H41C 109.5 . .
H41A C41 H41C 109.5 . .
H41B C41 H41C 109.5 . .
C43 C42 H42A 109.5 . .
C43 C42 H42B 109.5 . .
H42A C42 H42B 109.5 . .
C43 C42 H42C 109.5 . .
H42A C42 H42C 109.5 . .
H42B C42 H42C 109.5 . .
N10 C43 C42 178.9(14) . .
C1 N1 Fe2 159.6(5) . .
C2 N2 Fe2 168.6(4) . 2_655
C7 N3 C3 117.6(5) . .
C7 N3 Fe1 115.6(4) . .
C3 N3 Fe1 126.6(4) . .
C8 N4 C12 117.7(5) . .
C8 N4 Fe1 114.9(4) . .
C12 N4 Fe1 126.7(5) . .
C13 N5 C17 116.5(6) . .
C13 N5 Fe1 128.1(4) . .
C17 N5 Fe1 115.2(5) . .
C22 N6 C18 118.3(6) . .
C22 N6 Fe1 126.4(4) . .
C18 N6 Fe1 115.2(5) . .
C29 N7 C30 120.7(7) . .
C29 N7 Fe2 123.8(6) . .
C30 N7 Fe2 115.1(5) . .
C32 N8 C31 121.3(6) . .
C32 N8 Fe2 125.1(5) . .
C31 N8 Fe2 113.5(5) . .
C40 N9 C41 131.2(15) . .
C40 N9 C39 111.6(14) . .
C41 N9 C39 114.3(16) . .
C23 O1 Fe2 131.9(5) . .
C38 O2 Fe2 128.6(4) . .
F3 P1 F4 97.0(5) . .
F3 P1 F2 171.7(5) . .
F4 P1 F2 91.3(5) . .
F3 P1 F1 89.2(4) . .
F4 P1 F1 90.4(4) . .
F2 P1 F1 91.3(5) . .
F3 P1 F5 90.8(4) . .
F4 P1 F5 90.5(4) . .
F2 P1 F5 88.6(5) . .
F1 P1 F5 179.1(5) . .
F3 P1 F6 88.0(4) . .
F4 P1 F6 175.0(4) . .
F2 P1 F6 83.7(4) . .
F1 P1 F6 90.1(4) . .
F5 P1 F6 89.0(3) . .

loop_
_geom_bond_atom_site_label_1
_geom_bond_atom_site_label_2
_geom_bond_distance
_geom_bond_site_symmetry_2
Fe1 C1 1.867(6) .
Fe1 C2 1.889(6) .
Fe1 N4 1.965(5) .
Fe1 N6 1.978(5) .
Fe1 N5 1.985(5) .
Fe1 N3 1.996(5) .
Fe2 O2 1.911(4) .
Fe2 O1 1.924(5) .
Fe2 N2 2.086(5) 2_645
Fe2 N1 2.109(5) .
Fe2 N8 2.113(6) .
Fe2 N7 2.144(5) .
C1 N1 1.163(7) .
C2 N2 1.162(7) .
C3 N3 1.359(7) .
C3 C4 1.376(9) .
C3 H3A 0.9300 .
C4 C5 1.369(10) .
C4 H4A 0.9300 .
C5 C6 1.368(10) .
C5 H5A 0.9300 .
C6 C7 1.377(9) .
C6 H6A 0.9300 .
C7 N3 1.349(8) .
C7 C8 1.492(9) .
C8 N4 1.348(7) .
C8 C9 1.392(9) .
C9 C10 1.428(10) .
C9 H9A 0.9300 .
C10 C11 1.368(10) .
C10 H10A 0.9300 .
C11 C12 1.368(9) .
C11 H11A 0.9300 .
C12 N4 1.353(8) .
C12 H12A 0.9300 .
C13 N5 1.315(8) .
C13 C14 1.362(9) .
C13 H13A 0.9300 .
C14 C15 1.357(10) .
C14 H14A 0.9300 .
C15 C16 1.365(10) .
C15 H15A 0.9300 .
C16 C17 1.411(9) .
C16 H16A 0.9300 .
C17 N5 1.370(8) .
C17 C18 1.504(10) .
C18 C19 1.369(10) .
C18 N6 1.382(8) .
C19 C20 1.348(12) .
C19 H19A 0.9300 .
C20 C21 1.388(12) .
C20 H20A 0.9300 .
C21 C22 1.414(10) .
C21 H21A 0.9300 .
C22 N6 1.294(8) .
C22 H22A 0.9300 .
C23 O1 1.331(8) .
C23 C28 1.395(12) .
C23 C24 1.422(11) .
C24 C25 1.425(12) .
C24 H24A 0.9300 .
C25 C26 1.297(15) .
C25 H25A 0.9300 .
C26 C27 1.407(15) .
C26 H26A 0.9300 .
C27 C28 1.434(11) .
C27 H27A 0.9300 .
C28 C29 1.436(12) .
C29 N7 1.296(9) .
C29 H29A 0.9300 .
C30 C31 1.432(11) .
C30 N7 1.445(10) .
C30 H30A 0.9700 .
C30 H30B 0.9700 .
C31 N8 1.465(8) .
C31 H31A 0.9700 .
C31 H31B 0.9700 .
C32 N8 1.283(8) .
C32 C33 1.478(9) .
C32 H32A 0.9300 .
C33 C34 1.407(9) .
C33 C38 1.416(9) .
C34 C35 1.356(11) .
C34 H34A 0.9300 .
C35 C36 1.383(11) .
C35 H35A 0.9300 .
C36 C37 1.383(9) .
C36 H36A 0.9300 .
C37 C38 1.399(8) .
C37 H37A 0.9300 .
C38 O2 1.341(7) .
C39 N9 1.61(3) .
C39 H39A 0.9600 .
C39 H39B 0.9600 .
C39 H39C 0.9600 .
C40 O3 1.164(14) .
C40 N9 1.290(15) .
C40 H40A 0.9300 .
C41 N9 1.306(18) .
C41 H41A 0.9600 .
C41 H41B 0.9600 .
C41 H41C 0.9600 .
C42 C43 1.414(12) .
C42 H42A 0.9600 .
C42 H42B 0.9600 .
C42 H42C 0.9600 .
C43 N10 1.119(11) .
N2 Fe2 2.086(5) 2_655
P1 F3 1.520(6) .
P1 F4 1.551(7) .
P1 F2 1.552(8) .
P1 F1 1.561(6) .
P1 F5 1.576(7) .
P1 F6 1.619(7) .
